data_4333086
loop_
_publ_author_name
'Uehara, Kazuhiro'
'Nakao, Hideaki'
'Kawamoto, Ryosuke'
'Hikichi, Shiro'
'Mizuno, Noritaka'

_publ_section_title
;
 2D-Grid Layered Pd-Based Cationic Infinite Coordination
 Polymer/Polyoxometalate Crystal with Hydrophilic Sorption
;
_journal_issue 23
_journal_name_full 'Inorganic Chemistry'
_journal_page_first 9448
_journal_page_last 9453
_journal_paper_doi 10.1021/ic061393r
_journal_volume 45
_journal_year 2006
_chemical_formula_sum 'C24 N8 O40 Pd2 Si W12'
_chemical_formula_weight 3487.41
_space_group_IT_number 14
_symmetry_space_group_name_Hall '-P 2ybc'
_symmetry_space_group_name_H-M 'P 1 21/c 1'
_audit_creation_date 2006-07-19T11:28:08-00:00
_audit_creation_method 'WinGX routine CIF_UPDATE'
_cell_angle_alpha 90
_cell_angle_beta 106.3580(10)
_cell_angle_gamma 90
_cell_formula_units_Z 2
_cell_length_a 15.0188(3)
_cell_length_b 15.6962(3)
_cell_length_c 26.9793(6)
_cell_measurement_temperature 93(2)
_cell_volume 6102.6(2)
_computing_structure_refinement 'SHELXL-97 (Sheldrick, 1997)'
_diffrn_measured_fraction_theta_full 0.974
_diffrn_measured_fraction_theta_max 0.974
_diffrn_radiation_type MoK\a
_diffrn_radiation_wavelength 0.71073
_diffrn_reflns_av_R_equivalents 0
_diffrn_reflns_limit_h_max 20
_diffrn_reflns_limit_h_min 0
_diffrn_reflns_limit_k_max 21
_diffrn_reflns_limit_k_min 0
_diffrn_reflns_limit_l_max 35
_diffrn_reflns_limit_l_min -36
_diffrn_reflns_number 15830
_diffrn_reflns_theta_full 28.99
_diffrn_reflns_theta_max 28.99
_diffrn_reflns_theta_min 1.41
_exptl_absorpt_coefficient_mu 11.6
_exptl_absorpt_correction_type none
_exptl_crystal_density_diffrn 1.898
_exptl_crystal_density_method 'not measured'
_exptl_crystal_F_000 3028
_platon_squeeze_details
;
;
_refine_diff_density_max 1.882
_refine_diff_density_min -2.41
_refine_ls_extinction_method none
_refine_ls_goodness_of_fit_ref 0.852
_refine_ls_hydrogen_treatment undef
_refine_ls_matrix_type full
_refine_ls_number_parameters 232
_refine_ls_number_reflns 15830
_refine_ls_number_restraints 3
_refine_ls_restrained_S_all 0.852
_refine_ls_R_factor_gt 0.0625
_refine_ls_shift/su_max 0.002
_refine_ls_structure_factor_coef Fsqd
_refine_ls_weighting_details 'calc w=1/[\s^2^(Fo^2^)+(0.1134P)^2^+0.0000P] where P=(Fo^2^+2Fc^2^)/3'
_refine_ls_weighting_scheme calc
_refine_ls_wR_factor_ref 0.1991
_reflns_number_gt 6397
_reflns_number_total 15830
_reflns_threshold_expression >2sigma(I)
_cod_data_source_file ic061393rsup1.cif
_cod_data_source_block squeezed
_cod_database_code 4333086

loop_
_symmetry_equiv_pos_as_xyz
'x, y, z'
'-x, y+1/2, -z+1/2'
'-x, -y, -z'
'x, -y-1/2, z-1/2'

loop_
_atom_site_label
_atom_site_type_symbol
_atom_site_fract_x
_atom_site_fract_y
_atom_site_fract_z
_atom_site_U_iso_or_equiv
_atom_site_adp_type
_atom_site_occupancy
_atom_site_calc_flag
_atom_site_refinement_flags
_atom_site_disorder_group
_atom_site_disorder_assembly
O101 O 0.2664(8) 0.4648(7) 0.4100(4) 0.098(2) Uiso 1 d . . .
O102 O -0.0753(8) 0.4890(7) 0.3008(4) 0.103(2) Uiso 1 d . . .
O104 O 0.3415(9) 0.4839(7) 0.6145(5) 0.113(3) Uiso 1 d . . .
O105 O 0.2265(9) 0.7493(8) 0.5020(4) 0.114(3) Uiso 1 d . . .
O115 O 0.0893(9) 0.2804(8) 0.5099(4) 0.114(3) Uiso 1 d . . .
O114 O -0.0934(8) 0.2872(7) 0.4521(4) 0.107(3) Uiso 1 d . . .
O107 O 0.0727(8) 0.4982(7) 0.3812(4) 0.100(3) Uiso 1 d . . .
O118 O 0.0452(7) 0.6991(6) 0.4452(4) 0.091(3) Uiso 1 d . . .
O103 O 0.0406(9) 0.2187(8) 0.4096(5) 0.116(3) Uiso 1 d . . .
O112 O -0.0605(7) 0.6107(7) 0.3723(4) 0.092(3) Uiso 1 d . . .
O106 O -0.1232(8) 0.7719(7) 0.3925(4) 0.102(3) Uiso 1 d . . .
O110 O 0.2430(9) 0.4573(8) 0.5103(5) 0.118(4) Uiso 1 d . . .
C103 C 0.9651(8) 0.3195(7) 0.7443(5) 0.057(3) Uiso 1 d . . .
O113 O -0.1771(8) 0.4802(7) 0.3717(4) 0.103(2) Uiso 1 d . . .
C101 C 0.8427(9) 0.4003(8) 0.6900(5) 0.064(3) Uiso 1 d . . .
C102 C 0.9148(10) 0.3387(9) 0.6951(5) 0.077(4) Uiso 1 d . . .
C11A C 0.5353(15) 0.5669(14) 0.6864(13) 0.092(7) Uiso 0.81(5) d P . .
C12A C 0.5402(13) 0.4840(13) 0.7052(9) 0.079(6) Uiso 0.86(4) d P . .
C12B C 0.538(7) 0.511(7) 0.731(5) 0.079(6) Uiso 0.15(4) d P . .
C11B C 0.534(6) 0.569(5) 0.657(5) 0.092(7) Uiso 0.20(5) d P . .
O122 O 0.1096(11) 0.5198(10) 0.5034(6) 0.058(4) Uiso 0.5 d P . .
C105 C 0.8812(9) 0.4220(8) 0.7766(5) 0.062(3) Uiso 1 d . . .
O116 O 0.1982(9) 0.3789(8) 0.5819(4) 0.114(3) Uiso 1 d . . .
O121 O -0.0080(10) 0.3992(9) 0.5025(5) 0.052(4) Uiso 0.5 d P . .
O120 O -0.0634(10) 0.5381(9) 0.4429(5) 0.051(4) Uiso 0.5 d P . .
C104 C 0.9504(11) 0.3634(10) 0.7860(6) 0.090(4) Uiso 1 d . . .
O119 O 0.0305(12) 0.4527(11) 0.4539(6) 0.074(5) Uiso 0.5 d P . .
C111 C 0.8790(16) 0.6373(13) 0.6926(8) 0.066(3) Uiso 0.645(17) d P 1 A
C112 C 0.9509(16) 0.6961(14) 0.7078(8) 0.066(3) Uiso 0.645(17) d P 1 A
C114 C 0.9022(16) 0.7506(14) 0.7814(8) 0.066(3) Uiso 0.645(17) d P 1 A
C115 C 0.8363(16) 0.6829(14) 0.7735(8) 0.066(3) Uiso 0.645(17) d P 1 A
C161 C 0.830(3) 0.666(2) 0.6935(14) 0.066(3) Uiso 0.374(16) d P 2 A
C162 C 0.906(3) 0.729(2) 0.6917(14) 0.066(3) Uiso 0.374(16) d P 2 A
C164 C 0.934(3) 0.720(2) 0.7807(14) 0.066(3) Uiso 0.374(16) d P 2 A
C165 C 0.864(3) 0.647(2) 0.7752(14) 0.066(3) Uiso 0.374(16) d P 2 A
C113 C 0.9581(8) 0.7537(7) 0.7474(4) 0.055(3) Uiso 1 d . . .
O109 O 0.1411(8) 0.3656(7) 0.4416(4) 0.098(2) Uiso 1 d . . .
O108 O -0.0330(9) 0.3737(8) 0.3865(5) 0.116(3) Uiso 1 d . . .
O117 O 0.2179(8) 0.5946(8) 0.5556(4) 0.113(3) Uiso 1 d . . .
O111 O 0.1824(8) 0.5915(8) 0.4514(4) 0.114(3) Uiso 1 d . . .
N101 N 0.8304(6) 0.4442(6) 0.7302(3) 0.054(2) Uiso 1 d . . .
N12 N 0.6288(8) 0.4475(7) 0.7042(4) 0.072(3) Uiso 1 d . . .
N11 N 0.6257(9) 0.6205(8) 0.6998(4) 0.087(3) Uiso 1 d . . .
N111 N 0.8223(7) 0.6221(6) 0.7301(4) 0.064(3) Uiso 1 d . . .
W101 W 0.18075(4) 0.47529(4) 0.44140(2) 0.0772(2) Uani 1 d . . .
W102 W -0.05212(4) 0.49216(4) 0.364334(19) 0.07105(19) Uani 1 d . . .
W103 W 0.02455(4) 0.30624(4) 0.43867(2) 0.07042(18) Uani 1 d . . .
W105 W 0.15038(5) 0.67142(4) 0.49816(2) 0.0763(2) Uani 1 d . . .
W104 W 0.23235(4) 0.49095(5) 0.57705(2) 0.0808(2) Uani 1 d . . .
W106 W -0.08431(4) 0.68230(4) 0.42539(2) 0.07282(19) Uani 1 d . . .
Si1 Si 0 0.5 0.5 0.0476(10) Uiso 1 d S . .
Pd1 Pd 0.72752(7) 0.53209(7) 0.71624(4) 0.0637(3) Uani 1 d . . A

loop_
_atom_site_aniso_label
_atom_site_aniso_U_11
_atom_site_aniso_U_22
_atom_site_aniso_U_33
_atom_site_aniso_U_23
_atom_site_aniso_U_13
_atom_site_aniso_U_12
W101 0.0612(4) 0.1123(5) 0.0624(4) 0.0154(3) 0.0244(3) 0.0148(3)
W102 0.0550(3) 0.1108(5) 0.0437(3) 0.0008(3) 0.0079(2) -0.0118(3)
W103 0.0670(4) 0.0771(4) 0.0669(4) -0.0027(3) 0.0183(3) -0.0025(3)
W105 0.0778(4) 0.0856(4) 0.0649(4) -0.0014(3) 0.0194(3) -0.0204(3)
W104 0.0476(3) 0.1254(6) 0.0590(4) -0.0076(3) -0.0021(3) 0.0052(3)
W106 0.0717(4) 0.0822(4) 0.0636(4) 0.0136(3) 0.0174(3) 0.0081(3)
Pd1 0.0535(6) 0.0770(7) 0.0571(6) 0.0053(5) 0.0099(5) 0.0003(5)

loop_
_atom_type_symbol
_atom_type_description
_atom_type_scat_dispersion_real
_atom_type_scat_dispersion_imag
_atom_type_scat_source
C C 0.0033 0.0016 'International Tables Vol C Tables 4.2.6.8 and 6.1.1.4'
N N 0.0061 0.0033 'International Tables Vol C Tables 4.2.6.8 and 6.1.1.4'
O O 0.0106 0.006 'International Tables Vol C Tables 4.2.6.8 and 6.1.1.4'
Pd Pd -0.9988 1.0072 'International Tables Vol C Tables 4.2.6.8 and 6.1.1.4'
Si Si 0.0817 0.0704 'International Tables Vol C Tables 4.2.6.8 and 6.1.1.4'
W W -0.849 6.8722 'International Tables Vol C Tables 4.2.6.8 and 6.1.1.4'

loop_
_geom_angle_atom_site_label_1
_geom_angle_atom_site_label_2
_geom_angle_atom_site_label_3
_geom_angle
_geom_angle_site_symmetry_1
_geom_angle_site_symmetry_3
W106 O115 W103 136.3(7) 3_566 .
W105 O114 W103 134.5(6) 3_566 .
W102 O107 W101 138.8(6) . .
W105 O118 W106 140.4(6) . .
W102 O112 W106 133.8(5) . .
W101 O110 W104 138.2(7) . .
C102 C103 C104 120.6(12) . .
C102 C103 C113 118.9(11) . 2_746
C104 C103 C113 120.4(12) . 2_746
W104 O113 W102 134.1(6) 3_566 .
N101 C101 C102 122.9(11) . .
C103 C102 C101 116.1(12) . .
C11B C11A C12A 113(7) . .
C11B C11A C12B 146(9) . .
C12A C11A C12B 33(5) . .
C11B C11A N11 89(7) . .
C12A C11A N11 118.1(18) . .
C12B C11A N11 108(5) . .
C12B C12A C11A 79(7) . .
C12B C12A N12 118(8) . .
C11A C12A N12 108.4(16) . .
C12B C12A C11B 102(8) . .
C11A C12A C11B 23(3) . .
N12 C12A C11B 98(3) . .
C12A C12B C11A 68(8) . .
C11A C11B N11 64(7) . .
C11A C11B C12A 44(6) . .
N11 C11B C12A 90(5) . .
Si1 O122 W101 123.7(8) . .
Si1 O122 W104 122.9(8) . .
W101 O122 W104 98.1(6) . .
Si1 O122 W105 115.9(8) . .
W101 O122 W105 94.4(5) . .
W104 O122 W105 94.9(5) . .
N101 C105 C104 124.5(12) . .
W104 O116 W106 136.5(7) . 3_566
Si1 O121 O119 57.1(7) . .
Si1 O121 W103 122.6(7) . .
O119 O121 W103 65.6(7) . .
Si1 O121 W106 122.0(7) . 3_566
O119 O121 W106 127.6(9) . 3_566
W103 O121 W106 94.0(5) . 3_566
Si1 O121 W105 122.4(8) . 3_566
O119 O121 W105 133.0(9) . 3_566
W103 O121 W105 94.3(5) . 3_566
W106 O121 W105 94.0(5) 3_566 3_566
Si1 O120 W102 124.6(8) . .
Si1 O120 W106 123.1(7) . .
W102 O120 W106 99.2(5) . .
Si1 O120 W104 114.6(7) . 3_566
W102 O120 W104 94.5(5) . 3_566
W106 O120 W104 93.6(5) . 3_566
C105 C104 C103 118.2(13) . .
Si1 O119 O121 55.4(7) . .
Si1 O119 W103 125.6(9) . .
O121 O119 W103 70.2(8) . .
Si1 O119 W101 121.3(9) . .
O121 O119 W101 133.2(10) . .
W103 O119 W101 96.4(6) . .
Si1 O119 W102 117.6(9) . .
O121 O119 W102 131.4(10) . .
W103 O119 W102 95.3(6) . .
W101 O119 W102 93.4(6) . .
C112 C111 N111 116.4(16) . .
C113 C112 C111 123.2(18) . .
C115 C114 C113 116.4(17) . .
C114 C115 N111 122.5(17) . .
N111 C161 C162 128(3) . .
C161 C162 C113 108(3) . .
C113 C164 C165 128(3) . .
N111 C165 C164 118(3) . .
C164 C113 C112 108(2) . .
C164 C113 C114 28.9(19) . .
C112 C113 C114 123.4(15) . .
C164 C113 C103 125(2) . 2_756
C112 C113 C103 116.8(12) . 2_756
C114 C113 C103 119.7(12) . 2_756
C164 C113 C162 116(2) . .
C112 C113 C162 33.7(14) . .
C114 C113 C162 113.3(18) . .
C103 C113 C162 118.3(16) 2_756 .
W101 O109 W103 137.4(6) . .
W103 O108 W102 143.8(7) . .
W104 O117 W105 145.1(7) . .
W101 O111 W105 137.9(7) . .
C105 N101 C101 117.2(10) . .
C105 N101 Pd1 124.4(8) . .
C101 N101 Pd1 118.1(8) . .
C12A N12 Pd1 112.7(10) . .
C11A N11 C11B 27(3) . .
C11A N11 Pd1 103.7(10) . .
C11B N11 Pd1 104(3) . .
C161 N111 C165 118(3) . .
C161 N111 C115 105(2) . .
C165 N111 C115 27.7(17) . .
C161 N111 C111 35.2(18) . .
C165 N111 C111 112(2) . .
C115 N111 C111 116.5(13) . .
C161 N111 Pd1 118.0(18) . .
C165 N111 Pd1 122.7(18) . .
C115 N111 Pd1 123.2(10) . .
C111 N111 Pd1 120.1(10) . .
O101 W101 O109 101.6(5) . .
O101 W101 O111 100.6(5) . .
O109 W101 O111 157.7(5) . .
O101 W101 O110 104.0(5) . .
O109 W101 O110 85.7(5) . .
O111 W101 O110 91.2(5) . .
O101 W101 O107 99.6(5) . .
O109 W101 O107 88.9(5) . .
O111 W101 O107 85.1(5) . .
O110 W101 O107 156.4(5) . .
O101 W101 O122 158.6(5) . .
O109 W101 O122 93.7(5) . .
O111 W101 O122 65.7(5) . .
O110 W101 O122 61.9(5) . .
O107 W101 O122 95.6(5) . .
O101 W101 O119 155.5(5) . .
O109 W101 O119 62.5(5) . .
O111 W101 O119 95.8(6) . .
O110 W101 O119 93.7(6) . .
O107 W101 O119 63.6(5) . .
O122 W101 O119 45.9(6) . .
O102 W102 O107 99.5(5) . .
O102 W102 O112 98.5(5) . .
O107 W102 O112 91.0(5) . .
O102 W102 O113 100.1(5) . .
O107 W102 O113 160.2(5) . .
O112 W102 O113 89.2(4) . .
O102 W102 O108 105.0(5) . .
O107 W102 O108 85.4(5) . .
O112 W102 O108 156.5(5) . .
O113 W102 O108 86.5(5) . .
O102 W102 O120 157.2(5) . .
O107 W102 O120 95.3(5) . .
O112 W102 O120 63.8(4) . .
O113 W102 O120 67.2(5) . .
O108 W102 O120 93.4(5) . .
O102 W102 O119 155.7(6) . .
O107 W102 O119 64.2(5) . .
O112 W102 O119 99.7(5) . .
O113 W102 O119 96.3(5) . .
O108 W102 O119 58.0(5) . .
O120 W102 O119 47.1(6) . .
O103 W103 O108 103.0(6) . .
O103 W103 O114 103.1(6) . .
O108 W103 O114 88.5(5) . .
O103 W103 O115 101.5(6) . .
O108 W103 O115 155.0(5) . .
O114 W103 O115 90.7(5) . .
O103 W103 O109 99.7(5) . .
O108 W103 O109 88.8(5) . .
O114 W103 O109 157.0(5) . .
O115 W103 O109 82.3(5) . .
O103 W103 O119 155.5(6) . .
O108 W103 O119 62.5(6) . .
O114 W103 O119 96.4(5) . .
O115 W103 O119 92.8(6) . .
O109 W103 O119 62.3(5) . .
O103 W103 O121 160.0(5) . .
O108 W103 O121 93.1(5) . .
O114 W103 O121 65.0(5) . .
O115 W103 O121 64.1(5) . .
O109 W103 O121 92.4(5) . .
O119 W103 O121 44.2(5) . .
O105 W105 O118 107.3(5) . .
O105 W105 O114 98.3(5) . 3_566
O118 W105 O114 90.5(5) . 3_566
O105 W105 O111 103.0(5) . .
O118 W105 O111 87.9(5) . .
O114 W105 O111 158.1(5) 3_566 .
O105 W105 O117 101.9(5) . .
O118 W105 O117 150.7(5) . .
O114 W105 O117 83.7(5) 3_566 .
O111 W105 O117 87.1(5) . .
O105 W105 O121 159.6(5) . 3_566
O118 W105 O121 62.6(5) . 3_566
O114 W105 O121 65.5(5) 3_566 3_566
O111 W105 O121 94.6(5) . 3_566
O117 W105 O121 89.1(5) . 3_566
O105 W105 O122 152.2(6) . .
O118 W105 O122 95.6(5) . .
O114 W105 O122 96.9(5) 3_566 .
O111 W105 O122 61.5(5) . .
O117 W105 O122 57.0(5) . .
O121 W105 O122 47.3(5) 3_566 .
O104 W104 O117 106.0(6) . .
O104 W104 O116 98.0(6) . .
O117 W104 O116 155.9(6) . .
O104 W104 O113 97.6(5) . 3_566
O117 W104 O113 88.8(5) . 3_566
O116 W104 O113 89.4(5) . 3_566
O104 W104 O110 102.9(6) . .
O117 W104 O110 88.8(5) . .
O116 W104 O110 84.4(5) . .
O113 W104 O110 159.2(6) 3_566 .
O104 W104 O122 158.5(6) . .
O117 W104 O122 62.4(5) . .
O116 W104 O122 94.4(5) . .
O113 W104 O122 100.1(5) 3_566 .
O110 W104 O122 60.8(5) . .
O104 W104 O120 152.6(5) . 3_566
O117 W104 O120 94.4(5) . 3_566
O116 W104 O120 63.5(5) . 3_566
O113 W104 O120 64.1(5) 3_566 3_566
O110 W104 O120 95.5(5) . 3_566
O122 W104 O120 48.7(5) . 3_566
O106 W106 O115 97.6(5) . 3_566
O106 W106 O118 102.1(5) . .
O115 W106 O118 90.1(5) 3_566 .
O106 W106 O116 101.4(5) . 3_566
O115 W106 O116 89.0(5) 3_566 3_566
O118 W106 O116 156.3(5) . 3_566
O106 W106 O112 101.8(5) . .
O115 W106 O112 160.5(5) 3_566 .
O118 W106 O112 84.2(4) . .
O116 W106 O112 88.8(5) 3_566 .
O106 W106 O120 159.1(5) . .
O115 W106 O120 98.9(5) 3_566 .
O118 W106 O120 90.5(5) . .
O116 W106 O120 66.3(5) 3_566 .
O112 W106 O120 62.6(4) . .
O106 W106 O121 155.0(5) . 3_566
O115 W106 O121 65.0(5) 3_566 3_566
O118 W106 O121 62.2(5) . 3_566
O116 W106 O121 96.3(5) 3_566 3_566
O112 W106 O121 96.0(4) . 3_566
O120 W106 O121 45.8(5) . 3_566
O121 Si1 O121 180.000(4) . 3_566
O121 Si1 O119 112.5(8) . 3_566
O121 Si1 O119 67.5(8) 3_566 3_566
O121 Si1 O119 67.5(8) . .
O121 Si1 O119 112.5(8) 3_566 .
O119 Si1 O119 180.0(7) 3_566 .
O121 Si1 O122 105.7(7) . .
O121 Si1 O122 74.3(7) 3_566 .
O119 Si1 O122 111.3(8) 3_566 .
O119 Si1 O122 68.7(8) . .
O121 Si1 O122 74.3(7) . 3_566
O121 Si1 O122 105.7(7) 3_566 3_566
O119 Si1 O122 68.7(8) 3_566 3_566
O119 Si1 O122 111.3(8) . 3_566
O122 Si1 O122 180.0(11) . 3_566
O121 Si1 O120 68.6(7) . 3_566
O121 Si1 O120 111.4(7) 3_566 3_566
O119 Si1 O120 70.6(8) 3_566 3_566
O119 Si1 O120 109.4(8) . 3_566
O122 Si1 O120 73.6(7) . 3_566
O122 Si1 O120 106.4(7) 3_566 3_566
O121 Si1 O120 111.4(7) . .
O121 Si1 O120 68.6(7) 3_566 .
O119 Si1 O120 109.4(8) 3_566 .
O119 Si1 O120 70.6(8) . .
O122 Si1 O120 106.4(7) . .
O122 Si1 O120 73.6(7) 3_566 .
O120 Si1 O120 180.000(4) 3_566 .
N12 Pd1 N111 176.5(4) . .
N12 Pd1 N11 86.4(5) . .
N111 Pd1 N11 90.6(5) . .
N12 Pd1 N101 94.1(4) . .
N111 Pd1 N101 88.9(4) . .
N11 Pd1 N101 177.9(4) . .

loop_
_geom_bond_atom_site_label_1
_geom_bond_atom_site_label_2
_geom_bond_distance
_geom_bond_site_symmetry_2
O101 W101 1.737(11) .
O102 W102 1.651(11) .
O104 W104 1.670(13) .
O105 W105 1.656(12) .
O115 W106 1.863(11) 3_566
O115 W103 1.936(12) .
O114 W105 1.898(11) 3_566
O114 W103 1.928(11) .
O107 W102 1.803(12) .
O107 W101 1.979(12) .
O118 W105 1.859(11) .
O118 W106 1.885(11) .
O103 W103 1.633(12) .
O112 W102 1.881(10) .
O112 W106 1.932(10) .
O106 W106 1.678(11) .
O110 W101 1.852(12) .
O110 W104 1.926(12) .
C103 C102 1.364(17) .
C103 C104 1.390(18) .
C103 C113 1.517(16) 2_746
O113 W104 1.858(11) 3_566
O113 W102 1.952(12) .
C101 N101 1.342(14) .
C101 C102 1.429(18) .
C11A C11B 0.78(10) .
C11A C12A 1.39(3) .
C11A C12B 1.47(11) .
C11A N11 1.55(2) .
C12A C12B 0.82(12) .
C12A N12 1.46(2) .
C12A C11B 1.85(11) .
C11B N11 1.72(10) .
O122 Si1 1.652(16) .
O122 W101 2.331(15) .
O122 W104 2.344(16) .
O122 W105 2.471(15) .
C105 N101 1.317(14) .
C105 C104 1.357(19) .
O116 W104 1.846(12) .
O116 W106 1.923(12) 3_566
O121 Si1 1.590(14) .
O121 O119 1.79(2) .
O121 W103 2.410(14) .
O121 W106 2.412(14) 3_566
O121 W105 2.404(14) 3_566
O120 Si1 1.676(14) .
O120 W102 2.291(14) .
O120 W106 2.316(14) .
O120 W104 2.483(15) 3_566
O119 Si1 1.622(17) .
O119 W103 2.332(18) .
O119 W101 2.400(18) .
O119 W102 2.464(17) .
C111 C112 1.39(3) .
C111 N111 1.51(2) .
C112 C113 1.38(2) .
C114 C115 1.43(3) .
C114 C113 1.41(2) .
C115 N111 1.48(2) .
C161 N111 1.23(3) .
C161 C162 1.53(5) .
C162 C113 1.54(4) .
C164 C113 1.19(4) .
C164 C165 1.53(5) .
C165 N111 1.26(4) .
C113 C103 1.517(16) 2_756
O109 W101 1.822(11) .
O109 W103 1.965(11) .
O108 W103 1.780(12) .
O108 W102 1.949(12) .
O117 W104 1.720(12) .
O117 W105 1.999(12) .
O111 W101 1.843(12) .
O111 W105 1.933(12) .
N101 Pd1 2.025(9) .
N12 Pd1 1.949(11) .
N11 Pd1 2.020(12) .
N111 Pd1 1.965(10) .
W105 O114 1.898(11) 3_566
W105 O121 2.404(14) 3_566
W104 O113 1.858(11) 3_566
W104 O120 2.483(15) 3_566
W106 O115 1.863(11) 3_566
W106 O116 1.923(13) 3_566
W106 O121 2.412(14) 3_566
Si1 O121 1.590(15) 3_566
Si1 O119 1.622(17) 3_566
Si1 O122 1.652(16) 3_566
Si1 O120 1.676(14) 3_566

loop_
_platon_squeeze_void_nr
_platon_squeeze_void_average_x
_platon_squeeze_void_average_y
_platon_squeeze_void_average_z
_platon_squeeze_void_volume
_platon_squeeze_void_count_electrons
1 -0.056 0.440 -0.023 3775.8 4063.5
